data_1557316
loop_
_publ_author_name
'Butts, Craig P.'
'Eberson, Lennart'
'Hartshorn, Michael P.'
'Persson, Ola'
'Thompson, Rewi S.'
'Robinson, Ward T.'

_publ_section_title
;
 Photochemical Nitration by Tetranitromethane. Part XLI. Addition Ipso to
 a Methoxy Group and the Effect of Methanol in the Photochemical Reaction
 between 1,4-Dimethoxynaphthalene and Tetranitromethane
;
_journal_name_full 'Acta Chemica Scandinavica'
_journal_page_first 1066
_journal_page_last 1077
_journal_paper_doi 10.3891/acta.chem.scand.51-1066
_journal_volume 51
_journal_year 1997
_chemical_formula_sum 'C13 H11 N3 O8'
_chemical_formula_weight 337.25
_chemical_name_common
;
1,4-Dimethoxy-2-trinitromethylnaphthalene
;
_space_group_IT_number 2
_space_group_name_Hall '-P 1'
_space_group_name_H-M_alt 'P -1'
_symmetry_cell_setting triclinic
_symmetry_Int_Tables_number 2
_symmetry_space_group_name_Hall '-P 1'
_symmetry_space_group_name_H-M 'P -1'
_cell_angle_alpha 83.74(1)
_cell_angle_beta 78.33(3)
_cell_angle_gamma 82.99(3)
_cell_formula_units_Z 2
_cell_length_a 7.378(3)
_cell_length_b 9.562(2)
_cell_length_c 9.976(2)
_cell_volume 681.5(3)
_diffrn_ambient_temperature 158
_diffrn_radiation_probe x-ray
_diffrn_radiation_type MoK\a
_diffrn_radiation_wavelength 0.71069
_exptl_absorpt_coefficient_mu 0.139
_exptl_crystal_density_diffrn 1.643
_refine_ls_number_reflns 1704
_refine_ls_R_factor_gt 0.0383
_refine_ls_wR_factor_gt 0.1048
_cod_data_source_file Acta-Chem-Scand-1997-51-1066-1.cif
_cod_data_source_block 1
_cod_database_code 1557316

loop_
_space_group_symop_id
_space_group_symop_operation_xyz
1 x,y,z
2 -x,-y,-z

loop_
_atom_site_label
_atom_site_type_symbol
_atom_site_thermal_displace_type
_atom_site_fract_x
_atom_site_fract_y
_atom_site_fract_z
_atom_site_occupancy
_atom_site_U_iso_or_equiv
_atom_site_calc_flag
_atom_site_refinement_flags
_atom_site_disorder_assembly
_atom_site_disorder_group
O1 O Uiso 0.0529(2) 0.37720(10) 0.88980(10) 1.000 0.0220(10) . . . .
O4 O Uiso 0.3816(2) 0.45330(10) 0.34130(10) 1.000 0.0240(10) . . . .
O11 O Uiso 0.6039(2) 0.0615(2) 0.7434(2) 1.000 0.0550(10) . . . .
O12 O Uiso 0.4076(3) -0.0094(2) 0.6343(2) 1.000 0.0540(10) . . . .
O21 O Uiso 0.1738(2) -0.0513(2) 0.8881(2) 1.000 0.0400(10) . . . .
O22 O Uiso -0.0178(2) 0.1076(2) 0.8015(2) 1.000 0.0330(10) . . . .
O31 O Uiso 0.2921(2) 0.1341(2) 1.02520(10) 1.000 0.0400(10) . . . .
O32 O Uiso 0.4506(2) 0.2924(2) 0.8984(2) 1.000 0.0240(10) . . . .
N1 N Uiso 0.4518(3) 0.0610(2) 0.7161(2) 1.000 0.0390(10) . . . .
N2 N Uiso 0.1324(3) 0.0638(2) 0.8302(2) 1.000 0.0280(10) . . . .
N3 N Uiso 0.3493(2) 0.1983(2) 0.9173(2) 1.000 0.0280(10) . . . .
C1 C Uiso 0.1325(2) 0.3975(2) 0.7532(2) 1.000 0.0190(10) . . . .
C2 C Uiso 0.2508(3) 0.2896(2) 0.6942(2) 1.000 0.0200(10) . . . .
C3 C Uiso 0.3388(3) 0.3034(2) 0.5535(2) 1.000 0.0210(10) . . . .
C4 C Uiso 0.3081(2) 0.4285(2) 0.4769(2) 1.000 0.0180(10) . . . .
C4A C Uiso 0.1983(2) 0.5462(2) 0.5376(2) 1.000 0.0190(10) . . . .
C5 C Uiso 0.1790(3) 0.6800(2) 0.4631(2) 1.000 0.0220(10) . . . .
C6 C Uiso 0.0789(3) 0.7930(2) 0.5248(2) 1.000 0.0260(10) . . . .
C7 C Uiso -0.0077(3) 0.7786(2) 0.6641(2) 1.000 0.0250(10) . . . .
C8 C Uiso 0.0058(2) 0.6507(2) 0.7388(2) 1.000 0.0210(10) . . . .
C8A C Uiso 0.1085(2) 0.5310(2) 0.6775(2) 1.000 0.0190(10) . . . .
C9 C Uiso -0.1495(3) 0.3835(2) 0.9221(2) 1.000 0.0250(10) . . . .
C10 C Uiso 0.2912(3) 0.1603(2) 0.7854(2) 1.000 0.0240(10) . . . .
C11 C Uiso 0.4839(3) 0.3379(2) 0.2704(2) 1.000 0.0260(10) . . . .

loop_
_atom_type_symbol
_atom_type_description
_atom_type_scat_dispersion_real
_atom_type_scat_dispersion_imag
_atom_type_scat_source
C C 0.0033 0.0016 ' International Tables Vol C Tables 4.2.6.8 and 6.1.1.4'
N N 0.0061 0.0033 ' International Tables Vol C Tables 4.2.6.8 and 6.1.1.4'
O O 0.0106 0.0060 ' International Tables Vol C Tables 4.2.6.8 and 6.1.1.4'

loop_
_geom_angle_atom_site_label_1
_geom_angle_atom_site_label_2
_geom_angle_atom_site_label_3
_geom_angle
_geom_angle_site_symmetry_1
_geom_angle_site_symmetry_2
_geom_angle_site_symmetry_3
_geom_angle_publ_flag
C1 O1 C9 116.32(14) . . . yes
C4 O4 C11 118.11(13) . . . yes
O11 N1 O12 127.7(2) . . . yes
O11 N1 C10 118.83(19) . . . yes
O12 N1 C10 113.4(2) . . . yes
O21 N2 O22 126.8(2) . . . yes
O21 N2 C10 115.71(19) . . . yes
O22 N2 C10 117.49(18) . . . yes
O31 N3 O32 126.8(2) . . . yes
O31 N3 C10 118.64(17) . . . yes
O32 N3 C10 114.53(18) . . . yes
O1 C1 C2 118.28(17) . . . yes
O1 C1 C8A 121.29(16) . . . yes
C2 C1 C8A 120.15(18) . . . no
C1 C2 C3 121.35(18) . . . no
C1 C2 C10 117.20(18) . . . no
C3 C2 C10 121.37(18) . . . no
C2 C3 C4 119.06(18) . . . no
O4 C4 C3 124.38(17) . . . yes
O4 C4 C4A 114.59(16) . . . yes
C3 C4 C4A 120.99(18) . . . no
C4 C4A C5 121.74(18) . . . no
C4 C4A C8A 119.54(17) . . . no
C5 C4A C8A 118.71(17) . . . no
C4A C5 C6 120.81(18) . . . no
C5 C6 C7 120.53(18) . . . no
C6 C7 C8 120.32(18) . . . no
C7 C8 C8A 120.52(18) . . . no
C1 C8A C4A 118.59(17) . . . no
C1 C8A C8 122.24(18) . . . no
C4A C8A C8 119.10(17) . . . no
N1 C10 N2 102.88(16) . . . yes
N1 C10 N3 105.98(17) . . . yes
N1 C10 C2 112.27(17) . . . yes
N2 C10 N3 107.88(15) . . . yes
N2 C10 C2 115.78(18) . . . yes
N3 C10 C2 111.29(16) . . . yes

loop_
_geom_bond_atom_site_label_1
_geom_bond_atom_site_label_2
_geom_bond_distance
_geom_bond_site_symmetry_1
_geom_bond_site_symmetry_2
_geom_bond_publ_flag
O1 C1 1.373(2) . . yes
O1 C9 1.458(3) . . yes
O4 C4 1.358(2) . . yes
O4 C11 1.428(2) . . yes
O11 N1 1.208(3) . . yes
O12 N1 1.227(3) . . yes
O21 N2 1.220(3) . . yes
O22 N2 1.214(3) . . yes
O31 N3 1.204(2) . . yes
O32 N3 1.214(3) . . yes
N1 C10 1.523(3) . . yes
N2 C10 1.545(3) . . yes
N3 C10 1.555(3) . . yes
C1 C2 1.370(3) . . no
C1 C8A 1.421(3) . . no
C2 C3 1.422(3) . . no
C2 C10 1.490(3) . . no
C3 C4 1.368(3) . . no
C4 C4A 1.420(3) . . no
C4A C5 1.414(3) . . no
C4A C8A 1.419(3) . . no
C5 C6 1.363(3) . . no
C6 C7 1.407(3) . . no
C7 C8 1.365(3) . . no
C8 C8A 1.418(3) . . no

loop_
_geom_torsion_atom_site_label_1
_geom_torsion_atom_site_label_2
_geom_torsion_atom_site_label_3
_geom_torsion_atom_site_label_4
_geom_torsion
_geom_torsion_site_symmetry_1
_geom_torsion_site_symmetry_2
_geom_torsion_site_symmetry_3
_geom_torsion_site_symmetry_4
_geom_torsion_publ_flag
C9 O1 C1 C2 -118.26(18) . . . . no
C9 O1 C1 C8A 67.9(2) . . . . no
C11 O4 C4 C3 6.0(3) . . . . no
C11 O4 C4 C4A -176.06(16) . . . . no
O11 N1 C10 N2 -134.4(2) . . . . no
O11 N1 C10 N3 -21.2(2) . . . . no
O11 N1 C10 C2 100.5(2) . . . . no
O12 N1 C10 N2 47.2(2) . . . . no
O12 N1 C10 N3 160.34(18) . . . . no
O12 N1 C10 C2 -78.0(2) . . . . no
O21 N2 C10 N1 47.1(2) . . . . no
O21 N2 C10 N3 -64.7(2) . . . . no
O21 N2 C10 C2 169.92(19) . . . . no
O22 N2 C10 N1 -131.0(2) . . . . no
O22 N2 C10 N3 117.3(2) . . . . no
O22 N2 C10 C2 -8.2(3) . . . . no
O31 N3 C10 N1 -97.7(2) . . . . no
O31 N3 C10 N2 11.9(2) . . . . no
O31 N3 C10 C2 140.0(2) . . . . no
O32 N3 C10 N1 82.2(2) . . . . no
O32 N3 C10 N2 -168.13(17) . . . . no
O32 N3 C10 C2 -40.1(2) . . . . no
O1 C1 C2 C3 -179.72(18) . . . . no
O1 C1 C2 C10 -2.9(3) . . . . no
C8A C1 C2 C3 -5.8(3) . . . . no
C8A C1 C2 C10 171.02(17) . . . . no
O1 C1 C8A C4A 178.38(15) . . . . no
O1 C1 C8A C8 1.6(2) . . . . no
C2 C1 C8A C4A 4.6(3) . . . . no
C2 C1 C8A C8 -172.19(17) . . . . no
C1 C2 C3 C4 1.8(3) . . . . no
C10 C2 C3 C4 -174.92(19) . . . . no
C1 C2 C10 N1 -168.64(18) . . . . no
C1 C2 C10 N2 73.6(2) . . . . no
C1 C2 C10 N3 -50.0(3) . . . . no
C3 C2 C10 N1 8.2(3) . . . . no
C3 C2 C10 N2 -109.6(2) . . . . no
C3 C2 C10 N3 126.8(2) . . . . no
C2 C3 C4 O4 -178.77(18) . . . . no
C2 C3 C4 C4A 3.4(3) . . . . no
O4 C4 C4A C5 -3.9(2) . . . . no
O4 C4 C4A C8A 177.55(15) . . . . no
C3 C4 C4A C5 174.14(19) . . . . no
C3 C4 C4A C8A -4.4(3) . . . . no
C4 C4A C5 C6 -177.42(19) . . . . no
C8A C4A C5 C6 1.1(3) . . . . no
C4 C4A C8A C1 0.4(2) . . . . no
C4 C4A C8A C8 177.29(15) . . . . no
C5 C4A C8A C1 -178.22(17) . . . . no
C5 C4A C8A C8 -1.3(2) . . . . no
C4A C5 C6 C7 -0.1(3) . . . . no
C5 C6 C7 C8 -0.7(3) . . . . no
C6 C7 C8 C8A 0.6(3) . . . . no
C7 C8 C8A C1 177.27(17) . . . . no
C7 C8 C8A C4A 0.5(3) . . . . no
